data_7128674
loop_
_publ_author_name
'Sun, Lincong'
'Liu, Bingxian'
'Zhao, Yanlian'
'Chang, Junbiao'
'Kong, Lingheng'
'Wang, Fen'
'Deng, Wei-Qiao'
'Li, Xingwei'

_publ_section_title
;
 Rhodium(iii)-catalyzed asymmetric [4+1] spiroannulations of O-pivaloyl
 oximes with \a-diazo compounds.
;
_journal_issue 67
_journal_name_full 'Chemical communications (Cambridge, England)'
_journal_page_first 8268
_journal_page_last 8271
_journal_paper_doi 10.1039/d1cc02888j
_journal_volume 57
_journal_year 2021
_chemical_formula_moiety 'C23 H15 Br N2 O2'
_chemical_formula_sum 'C23 H15 Br N2 O2'
_chemical_formula_weight 431.28
_space_group_crystal_system orthorhombic
_space_group_IT_number 19
_space_group_name_Hall 'P 2ac 2ab'
_space_group_name_H-M_alt 'P 21 21 21'
_atom_sites_solution_hydrogens geom
_atom_sites_solution_primary dual
_audit_block_doi 10.5517/ccdc.csd.cc27gs2l
_audit_creation_date 2021-03-10
_audit_creation_method
;
Olex2 1.3
(compiled 2020.07.31 svn.rc2a77460 for OlexSys, GUI svn.r6145)
;
_audit_update_record
;
2021-03-11 deposited with the CCDC.	2021-07-13 downloaded from the CCDC.
;
_cell_angle_alpha 90
_cell_angle_beta 90
_cell_angle_gamma 90
_cell_formula_units_Z 4
_cell_length_a 8.46680(10)
_cell_length_b 12.02910(10)
_cell_length_c 18.2481(2)
_cell_measurement_reflns_used 16164
_cell_measurement_temperature 293(2)
_cell_measurement_theta_max 71.3120
_cell_measurement_theta_min 4.3800
_cell_volume 1858.53(3)
_computing_cell_refinement 'CrysAlisPro 1.171.40.53 (Rigaku OD, 2019)'
_computing_data_collection 'CrysAlisPro 1.171.40.53 (Rigaku OD, 2019)'
_computing_data_reduction 'CrysAlisPro 1.171.40.53 (Rigaku OD, 2019)'
_computing_molecular_graphics 'Olex2 1.3 (Dolomanov et al., 2009)'
_computing_publication_material 'Olex2 1.3 (Dolomanov et al., 2009)'
_computing_structure_refinement 'SHELXL 2018/3 (Sheldrick, 2015)'
_computing_structure_solution 'SHELXT 2018/2 (Sheldrick, 2018)'
_diffrn_ambient_temperature 293(2)
_diffrn_detector 'CCD plate'
_diffrn_detector_area_resol_mean 8.0521
_diffrn_detector_type EosS2
_diffrn_measured_fraction_theta_full 1.000
_diffrn_measured_fraction_theta_max 1.000
_diffrn_measurement_details
;
List of Runs (angles in degrees, time in seconds):

  # Type    Start    End  Width  t~exp~   \w     \q     \k     \f   Frames
#--------------------------------------------------------------------------
  1  \w    -57.00  31.00   1.00    1.00    --  -35.62  68.00 -47.00   88
  2  \w   -102.00 -14.00   1.00    1.00    --  -35.62 -68.00 179.00   88
  3  \w    -32.00  62.00   1.00    1.00    --   35.62 -76.00  59.00   94
  4  \w     40.00 133.00   1.00    1.24    --  107.12 -76.00  59.00   93
  5  \w     40.00 134.00   1.00    1.24    --  107.12 -77.00 -55.00   94
  6  \w     41.00 129.00   1.00    1.24    --  107.12 -68.00 179.00   88
  7  \w    -32.00  52.00   1.00    1.00    --   35.62 -57.00  90.00   84
  8  \w      1.00  75.00   1.00    1.00    --   35.62 -99.00 -60.00   74
  9  \w     55.00 108.00   1.00    1.00    --   35.62-178.00  90.00   53
 10  \w     39.00 125.00   1.00    1.24    --  107.12 -45.00  60.00   86
 11  \w     38.00 110.00   1.00    1.24    --  107.12 -95.00 -90.00   72
 12  \w     57.00 150.00   1.00    1.24    --  107.12 178.00 -30.00   93
 13  \w     86.00 177.00   1.00    1.24    --  107.12  30.00 -90.00   91
 14  \w     38.00 110.00   1.00    1.24    --  107.12 -95.00   0.00   72
 15  \w   -103.00 -19.00   1.00    1.00    --  -35.62 -57.00 -90.00   84
 16  \w   -103.00 -19.00   1.00    1.00    --  -35.62 -57.00  90.00   84
 17  \w   -103.00  -9.00   1.00    1.00    --  -35.62 -77.00  30.00   94
 18  \w     57.00 108.00   1.00    1.00    --   35.62 178.00 -60.00   51
 19  \w      6.00 107.00   1.00    1.00    --   35.62  19.00  60.00  101
 20  \w     69.00 178.00   1.00    1.24    --  107.12  15.00  60.00  109
 21  \w     80.00 175.00   1.00    1.24    --  107.12  77.00  60.00   95
 22  \w     69.00 178.00   1.00    1.24    --  107.12  15.00-180.00  109
 23  \w     80.00 175.00   1.00    1.24    --  107.12  77.00 150.00   95
 24  \w     89.00 174.00   1.00    1.24    --  107.12  61.00-150.00   85
 25  \w     80.00 175.00   1.00    1.24    --  107.12  77.00  90.00   95
 26  \w     80.00 175.00   1.00    1.24    --  107.12  77.00 -30.00   95
 27  \w     80.00 175.00   1.00    1.24    --  107.12  77.00-180.00   95
 28  \w     80.00 175.00   1.00    1.24    --  107.12  77.00 -90.00   95
 29  \w     86.00 177.00   1.00    1.24    --  107.12  30.00 -30.00   91
 30  \w    -32.00  52.00   1.00    1.00    --   35.62 -57.00-120.00   84
 31  \w      9.00  86.00   1.00    1.00    --   35.62  77.00 -30.00   77
 32  \w      9.00 103.00   1.00    1.00    --   35.62  77.00-120.00   94
;
_diffrn_measurement_device 'four-circle diffractometer'
_diffrn_measurement_device_type 'SuperNova, Dual, Cu at home/near, EosS2'
_diffrn_measurement_method '\w scans'
_diffrn_orient_matrix_type 'CrysAlisPro convention (1999,Acta A55,543-557)'
_diffrn_orient_matrix_UB_11 -0.0580518000
_diffrn_orient_matrix_UB_12 -0.0579384000
_diffrn_orient_matrix_UB_13 0.0703373000
_diffrn_orient_matrix_UB_21 -0.1293956000
_diffrn_orient_matrix_UB_22 0.0890430000
_diffrn_orient_matrix_UB_23 0.0089376000
_diffrn_orient_matrix_UB_31 -0.1138594000
_diffrn_orient_matrix_UB_32 -0.0716425000
_diffrn_orient_matrix_UB_33 -0.0458194000
_diffrn_radiation_monochromator mirror
_diffrn_radiation_probe x-ray
_diffrn_radiation_type 'Cu K\a'
_diffrn_radiation_wavelength 1.54184
_diffrn_reflns_av_R_equivalents 0.0347
_diffrn_reflns_av_unetI/netI 0.0175
_diffrn_reflns_Laue_measured_fraction_full 1.000
_diffrn_reflns_Laue_measured_fraction_max 1.000
_diffrn_reflns_limit_h_max 10
_diffrn_reflns_limit_h_min -10
_diffrn_reflns_limit_k_max 14
_diffrn_reflns_limit_k_min -14
_diffrn_reflns_limit_l_max 22
_diffrn_reflns_limit_l_min -22
_diffrn_reflns_number 24553
_diffrn_reflns_point_group_measured_fraction_full 1.000
_diffrn_reflns_point_group_measured_fraction_max 0.998
_diffrn_reflns_theta_full 67.684
_diffrn_reflns_theta_max 71.427
_diffrn_reflns_theta_min 4.402
_diffrn_source 'micro-focus sealed X-ray tube'
_diffrn_source_type 'SuperNova (Cu) X-ray Source'
_exptl_absorpt_coefficient_mu 3.192
_exptl_absorpt_correction_T_max 1.00000
_exptl_absorpt_correction_T_min 0.78324
_exptl_absorpt_correction_type multi-scan
_exptl_absorpt_process_details
;
CrysAlisPro 1.171.40.53 (Rigaku Oxford Diffraction, 2019)
Empirical absorption correction using spherical harmonics,
 implemented in SCALE3 ABSPACK scaling algorithm.
;
_exptl_crystal_colour 'clear light colourless'
_exptl_crystal_colour_lustre clear
_exptl_crystal_colour_modifier light
_exptl_crystal_colour_primary colourless
_exptl_crystal_density_diffrn 1.541
_exptl_crystal_description block
_exptl_crystal_F_000 872
_exptl_crystal_size_max 0.1
_exptl_crystal_size_mid 0.1
_exptl_crystal_size_min 0.1
_refine_diff_density_max 0.219
_refine_diff_density_min -0.363
_refine_diff_density_rms 0.061
_refine_ls_abs_structure_details
;
 Flack x determined using 1470 quotients [(I+)-(I-)]/[(I+)+(I-)]
 (Parsons, Flack and Wagner, Acta Cryst. B69 (2013) 249-259).
;
_refine_ls_abs_structure_Flack -0.026(6)
_refine_ls_extinction_method none
_refine_ls_goodness_of_fit_ref 1.076
_refine_ls_hydrogen_treatment constr
_refine_ls_matrix_type full
_refine_ls_number_parameters 254
_refine_ls_number_reflns 3613
_refine_ls_number_restraints 0
_refine_ls_restrained_S_all 1.076
_refine_ls_R_factor_all 0.0277
_refine_ls_R_factor_gt 0.0271
_refine_ls_shift/su_max 0.005
_refine_ls_shift/su_mean 0.000
_refine_ls_structure_factor_coef Fsqd
_refine_ls_weighting_details 'w=1/[\s^2^(Fo^2^)+(0.0410P)^2^+0.4514P] where P=(Fo^2^+2Fc^2^)/3'
_refine_ls_weighting_scheme calc
_refine_ls_wR_factor_gt 0.0731
_refine_ls_wR_factor_ref 0.0736
_reflns_Friedel_coverage 0.736
_reflns_Friedel_fraction_full 1.000
_reflns_Friedel_fraction_max 0.995
_reflns_number_gt 3529
_reflns_number_total 3613
_reflns_threshold_expression 'I > 2\s(I)'
_cod_data_source_file d1cc02888j2.cif
_cod_data_source_block slc-5-33-20210310
_cod_depositor_comments 'Adding full bibliography for 7128674--7128676.cif.'
_cod_database_code 7128674
_shelx_shelxl_version_number 2018/3
_chemical_oxdiff_formula 'N1 Br1 C1 H1 O1'
_shelx_space_group_comment
;
The symmetry employed for this shelxl refinement is uniquely defined
by the following loop, which should always be used as a source of
symmetry information in preference to the above space-group names.
They are only intended as comments.
;
_shelx_estimated_absorpt_t_max 0.741
_shelx_estimated_absorpt_t_min 0.741
_reflns_odcompleteness_completeness 99.95
_reflns_odcompleteness_iscentric 1
_reflns_odcompleteness_theta 66.97
_olex2_refinement_description
;
1. Fixed Uiso
 At 1.2 times of:
  All C(H) groups
 At 1.5 times of:
  All C(H,H,H) groups
2.a Aromatic/amide H refined with riding coordinates:
 C13(H13), C23(H23), C20(H20), C12(H12), C15(H15), C22(H22), C21(H21),
 C16(H16), C7(H7), C4(H4), C5(H5), C6(H6)
2.b Idealised Me refined as rotating group:
 C26(H26A,H26B,H26C)
;
_olex2_submission_special_instructions 'No special instructions were received'
_oxdiff_exptl_absorpt_empirical_details
;
Empirical correction (ABSPACK) includes:
- Absorption correction using spherical harmonics
- Frame scaling
;
_oxdiff_exptl_absorpt_empirical_full_max 1.361
_oxdiff_exptl_absorpt_empirical_full_min 0.821

loop_
_space_group_symop_operation_xyz
'x, y, z'
'-x+1/2, -y, z+1/2'
'-x, y+1/2, -z+1/2'
'x+1/2, -y+1/2, -z'

loop_
_atom_site_label
_atom_site_type_symbol
_atom_site_fract_x
_atom_site_fract_y
_atom_site_fract_z
_atom_site_U_iso_or_equiv
_atom_site_adp_type
_atom_site_occupancy
_atom_site_site_symmetry_order
_atom_site_calc_flag
_atom_site_refinement_flags_posn
_atom_site_refinement_flags_adp
_atom_site_refinement_flags_occupancy
_atom_site_disorder_assembly
_atom_site_disorder_group
Br17 Br 0.06213(5) 1.14287(3) 0.32947(2) 0.06207(14) Uani 1 1 d . . . . .
O28 O 0.2630(3) 0.62480(19) 0.29007(11) 0.0470(5) Uani 1 1 d . . . . .
N1 N 0.2056(3) 0.66233(18) 0.40858(12) 0.0333(5) Uani 1 1 d . . . . .
O27 O 0.1427(4) 0.6984(2) 0.52649(13) 0.0600(7) Uani 1 1 d . . . . .
N18 N 0.2759(3) 0.39840(18) 0.31538(12) 0.0330(5) Uani 1 1 d . . . . .
C10 C 0.2580(3) 0.5927(2) 0.35246(14) 0.0324(5) Uani 1 1 d . . . . .
C9 C 0.3189(3) 0.4776(2) 0.37425(14) 0.0313(5) Uani 1 1 d . . . . .
C19 C 0.4994(3) 0.4820(2) 0.37283(14) 0.0312(5) Uani 1 1 d . . . . .
C25 C 0.4036(3) 0.3619(2) 0.28612(13) 0.0320(5) Uani 1 1 d . . . . .
C24 C 0.5477(3) 0.4093(2) 0.31795(14) 0.0318(5) Uani 1 1 d . . . . .
C13 C 0.2407(4) 0.9691(3) 0.39134(17) 0.0421(7) Uani 1 1 d . . . . .
H13 H 0.310376 1.025854 0.403789 0.051 Uiso 1 1 calc R U . . .
C3 C 0.2026(3) 0.5114(3) 0.49931(15) 0.0354(6) Uani 1 1 d . . . . .
C23 C 0.7072(4) 0.3927(3) 0.30359(16) 0.0402(7) Uani 1 1 d . . . . .
H23 H 0.739804 0.342705 0.267761 0.048 Uiso 1 1 calc R U . . .
C8 C 0.2593(3) 0.4367(2) 0.44769(15) 0.0339(6) Uani 1 1 d . . . . .
C20 C 0.6064(4) 0.5413(3) 0.41399(17) 0.0406(7) Uani 1 1 d . . . . .
H20 H 0.573694 0.589738 0.450695 0.049 Uiso 1 1 calc R U . . .
C11 C 0.1695(3) 0.7768(2) 0.39042(15) 0.0332(5) Uani 1 1 d . . . . .
C26 C 0.4021(4) 0.2762(3) 0.22601(17) 0.0439(7) Uani 1 1 d . . . . .
H26A H 0.447240 0.208212 0.243830 0.066 Uiso 1 1 calc R U . . .
H26B H 0.462891 0.302817 0.185192 0.066 Uiso 1 1 calc R U . . .
H26C H 0.295296 0.263095 0.210645 0.066 Uiso 1 1 calc R U . . .
C2 C 0.1833(3) 0.6305(2) 0.48181(15) 0.0370(6) Uani 1 1 d . . . . .
C14 C 0.1030(4) 0.9926(2) 0.35564(16) 0.0387(6) Uani 1 1 d . . . . .
C12 C 0.2757(3) 0.8588(3) 0.40892(16) 0.0391(6) Uani 1 1 d . . . . .
H12 H 0.369401 0.840994 0.432786 0.047 Uiso 1 1 calc R U . . .
C15 C -0.0033(3) 0.9113(3) 0.33619(19) 0.0432(7) Uani 1 1 d . . . . .
H15 H -0.095885 0.929181 0.311399 0.052 Uiso 1 1 calc R U . . .
C22 C 0.8161(4) 0.4525(3) 0.34414(19) 0.0493(8) Uani 1 1 d . . . . .
H22 H 0.923443 0.443764 0.335021 0.059 Uiso 1 1 calc R U . . .
C21 C 0.7663(4) 0.5256(3) 0.39828(18) 0.0491(8) Uani 1 1 d . . . . .
H21 H 0.841398 0.565115 0.424816 0.059 Uiso 1 1 calc R U . . .
C16 C 0.0309(3) 0.8019(3) 0.35450(18) 0.0416(7) Uani 1 1 d . . . . .
H16 H -0.039714 0.745596 0.342496 0.050 Uiso 1 1 calc R U . . .
C7 C 0.2690(5) 0.3246(3) 0.46616(18) 0.0491(8) Uani 1 1 d . . . . .
H7 H 0.308474 0.273616 0.432473 0.059 Uiso 1 1 calc R U . . .
C4 C 0.1590(4) 0.4750(3) 0.56883(18) 0.0473(7) Uani 1 1 d . . . . .
H4 H 0.124453 0.526086 0.603584 0.057 Uiso 1 1 calc R U . . .
C5 C 0.1669(5) 0.3641(3) 0.58636(18) 0.0562(9) Uani 1 1 d . . . . .
H5 H 0.136641 0.339662 0.632637 0.067 Uiso 1 1 calc R U . . .
C6 C 0.2202(6) 0.2889(3) 0.5344(2) 0.0616(10) Uani 1 1 d . . . . .
H6 H 0.223128 0.213536 0.545709 0.074 Uiso 1 1 calc R U . . .

loop_
_atom_site_aniso_label
_atom_site_aniso_U_11
_atom_site_aniso_U_22
_atom_site_aniso_U_33
_atom_site_aniso_U_23
_atom_site_aniso_U_13
_atom_site_aniso_U_12
Br17 0.0705(2) 0.03290(18) 0.0828(3) 0.01097(17) -0.0034(2) 0.00503(16)
O28 0.0654(14) 0.0421(12) 0.0335(10) 0.0033(8) 0.0032(9) 0.0111(11)
N1 0.0373(12) 0.0267(12) 0.0359(11) 0.0007(9) 0.0039(9) 0.0031(9)
O27 0.095(2) 0.0388(12) 0.0460(12) -0.0015(10) 0.0269(13) 0.0109(13)
N18 0.0329(11) 0.0303(11) 0.0359(11) -0.0044(9) -0.0020(9) -0.0015(9)
C10 0.0316(13) 0.0315(13) 0.0341(13) -0.0008(10) 0.0007(10) 0.0003(11)
C9 0.0317(13) 0.0297(13) 0.0325(12) -0.0045(11) 0.0004(10) 0.0008(11)
C19 0.0328(12) 0.0283(13) 0.0325(12) 0.0023(10) -0.0004(10) -0.0002(10)
C25 0.0373(14) 0.0279(12) 0.0309(11) -0.0002(10) -0.0007(10) 0.0006(11)
C24 0.0341(13) 0.0296(12) 0.0316(12) 0.0020(10) 0.0033(11) 0.0000(11)
C13 0.0430(16) 0.0334(14) 0.0499(16) -0.0015(12) -0.0057(14) -0.0080(13)
C3 0.0329(13) 0.0368(14) 0.0363(13) 0.0024(11) 0.0036(11) 0.0004(11)
C23 0.0375(15) 0.0465(17) 0.0367(13) 0.0002(12) 0.0051(11) 0.0023(12)
C8 0.0347(14) 0.0314(13) 0.0356(13) 0.0012(10) -0.0001(11) -0.0019(11)
C20 0.0441(16) 0.0351(15) 0.0425(14) -0.0028(12) -0.0032(12) -0.0053(12)
C11 0.0338(13) 0.0281(13) 0.0378(13) -0.0009(10) 0.0050(11) 0.0025(11)
C26 0.0440(17) 0.0460(17) 0.0419(14) -0.0118(13) 0.0018(13) 0.0018(13)
C2 0.0382(14) 0.0353(14) 0.0376(13) -0.0015(12) 0.0083(11) 0.0009(12)
C14 0.0442(16) 0.0290(13) 0.0429(14) 0.0018(11) 0.0054(12) 0.0024(12)
C12 0.0363(13) 0.0375(14) 0.0435(14) -0.0010(13) -0.0066(11) 0.0012(13)
C15 0.0322(13) 0.0397(15) 0.0579(17) 0.0011(14) -0.0044(14) 0.0016(12)
C22 0.0328(15) 0.064(2) 0.0508(18) 0.0081(16) 0.0040(13) -0.0014(14)
C21 0.0403(16) 0.0546(19) 0.0524(18) -0.0003(15) -0.0087(14) -0.0166(15)
C16 0.0303(14) 0.0360(15) 0.0584(17) -0.0018(13) -0.0030(12) -0.0035(11)
C7 0.068(2) 0.0314(15) 0.0476(16) 0.0014(12) 0.0050(16) 0.0024(15)
C4 0.0513(18) 0.0485(18) 0.0420(15) 0.0024(14) 0.0092(14) 0.0028(15)
C5 0.073(2) 0.0518(19) 0.0442(16) 0.0132(16) 0.0114(16) 0.0006(19)
C6 0.086(3) 0.0379(18) 0.061(2) 0.0153(16) 0.002(2) 0.0006(18)

loop_
_atom_type_symbol
_atom_type_description
_atom_type_scat_dispersion_real
_atom_type_scat_dispersion_imag
_atom_type_scat_source
C C 0.0181 0.0091 'International Tables Vol C Tables 4.2.6.8 and 6.1.1.4'
H H 0.0000 0.0000 'International Tables Vol C Tables 4.2.6.8 and 6.1.1.4'
Br Br -0.6763 1.2805 'International Tables Vol C Tables 4.2.6.8 and 6.1.1.4'
N N 0.0311 0.0180 'International Tables Vol C Tables 4.2.6.8 and 6.1.1.4'
O O 0.0492 0.0322 'International Tables Vol C Tables 4.2.6.8 and 6.1.1.4'

loop_
_geom_angle_atom_site_label_1
_geom_angle_atom_site_label_2
_geom_angle_atom_site_label_3
_geom_angle
_geom_angle_site_symmetry_1
_geom_angle_site_symmetry_3
_geom_angle_publ_flag
C10 N1 C11 118.0(2) . . ?
C10 N1 C2 125.3(2) . . ?
C2 N1 C11 116.7(2) . . ?
C25 N18 C9 108.3(2) . . ?
O28 C10 N1 120.8(2) . . ?
O28 C10 C9 121.6(2) . . ?
N1 C10 C9 117.4(2) . . ?
N18 C9 C10 108.1(2) . . ?
N18 C9 C19 104.8(2) . . ?
N18 C9 C8 110.6(2) . . ?
C19 C9 C10 107.5(2) . . ?
C8 C9 C10 114.3(2) . . ?
C8 C9 C19 111.1(2) . . ?
C24 C19 C9 106.5(2) . . ?
C20 C19 C9 131.8(3) . . ?
C20 C19 C24 121.7(3) . . ?
N18 C25 C24 113.8(2) . . ?
N18 C25 C26 122.1(3) . . ?
C24 C25 C26 124.2(2) . . ?
C19 C24 C25 106.6(2) . . ?
C23 C24 C19 120.8(3) . . ?
C23 C24 C25 132.6(3) . . ?
C14 C13 H13 120.4 . . ?
C14 C13 C12 119.1(3) . . ?
C12 C13 H13 120.4 . . ?
C8 C3 C2 121.3(2) . . ?
C8 C3 C4 120.5(3) . . ?
C4 C3 C2 118.2(3) . . ?
C24 C23 H23 120.9 . . ?
C22 C23 C24 118.1(3) . . ?
C22 C23 H23 120.9 . . ?
C3 C8 C9 120.4(3) . . ?
C3 C8 C7 118.9(3) . . ?
C7 C8 C9 120.6(3) . . ?
C19 C20 H20 121.4 . . ?
C19 C20 C21 117.1(3) . . ?
C21 C20 H20 121.4 . . ?
C12 C11 N1 119.1(3) . . ?
C12 C11 C16 121.0(3) . . ?
C16 C11 N1 119.8(3) . . ?
C25 C26 H26A 109.5 . . ?
C25 C26 H26B 109.5 . . ?
C25 C26 H26C 109.5 . . ?
H26A C26 H26B 109.5 . . ?
H26A C26 H26C 109.5 . . ?
H26B C26 H26C 109.5 . . ?
N1 C2 C3 117.1(2) . . ?
O27 C2 N1 119.9(3) . . ?
O27 C2 C3 122.9(3) . . ?
C13 C14 Br17 118.1(2) . . ?
C13 C14 C15 122.4(3) . . ?
C15 C14 Br17 119.5(2) . . ?
C13 C12 H12 120.5 . . ?
C11 C12 C13 119.1(3) . . ?
C11 C12 H12 120.5 . . ?
C14 C15 H15 120.8 . . ?
C14 C15 C16 118.3(3) . . ?
C16 C15 H15 120.8 . . ?
C23 C22 H22 119.8 . . ?
C23 C22 C21 120.5(3) . . ?
C21 C22 H22 119.7 . . ?
C20 C21 H21 119.1 . . ?
C22 C21 C20 121.8(3) . . ?
C22 C21 H21 119.1 . . ?
C11 C16 C15 120.1(3) . . ?
C11 C16 H16 120.0 . . ?
C15 C16 H16 120.0 . . ?
C8 C7 H7 120.0 . . ?
C6 C7 C8 120.1(3) . . ?
C6 C7 H7 120.0 . . ?
C3 C4 H4 119.9 . . ?
C5 C4 C3 120.3(3) . . ?
C5 C4 H4 119.9 . . ?
C4 C5 H5 120.3 . . ?
C4 C5 C6 119.4(3) . . ?
C6 C5 H5 120.3 . . ?
C7 C6 C5 120.8(3) . . ?
C7 C6 H6 119.6 . . ?
C5 C6 H6 119.6 . . ?

loop_
_geom_bond_atom_site_label_1
_geom_bond_atom_site_label_2
_geom_bond_distance
_geom_bond_site_symmetry_2
_geom_bond_publ_flag
Br17 C14 1.902(3) . ?
O28 C10 1.203(3) . ?
N1 C10 1.396(3) . ?
N1 C11 1.449(3) . ?
N1 C2 1.403(4) . ?
O27 C2 1.204(4) . ?
N18 C9 1.481(3) . ?
N18 C25 1.283(4) . ?
C10 C9 1.530(4) . ?
C9 C19 1.530(4) . ?
C9 C8 1.514(4) . ?
C19 C24 1.391(4) . ?
C19 C20 1.376(4) . ?
C25 C24 1.467(4) . ?
C25 C26 1.505(4) . ?
C24 C23 1.390(4) . ?
C13 H13 0.9300 . ?
C13 C14 1.365(4) . ?
C13 C12 1.397(4) . ?
C3 C8 1.387(4) . ?
C3 C2 1.478(4) . ?
C3 C4 1.392(4) . ?
C23 H23 0.9300 . ?
C23 C22 1.384(5) . ?
C8 C7 1.393(4) . ?
C20 H20 0.9300 . ?
C20 C21 1.396(5) . ?
C11 C12 1.377(4) . ?
C11 C16 1.377(4) . ?
C26 H26A 0.9600 . ?
C26 H26B 0.9600 . ?
C26 H26C 0.9600 . ?
C14 C15 1.376(4) . ?
C12 H12 0.9300 . ?
C15 H15 0.9300 . ?
C15 C16 1.388(4) . ?
C22 H22 0.9300 . ?
C22 C21 1.388(5) . ?
C21 H21 0.9300 . ?
C16 H16 0.9300 . ?
C7 H7 0.9300 . ?
C7 C6 1.381(5) . ?
C4 H4 0.9300 . ?
C4 C5 1.374(5) . ?
C5 H5 0.9300 . ?
C5 C6 1.385(5) . ?
C6 H6 0.9300 . ?

loop_
_geom_torsion_atom_site_label_1
_geom_torsion_atom_site_label_2
_geom_torsion_atom_site_label_3
_geom_torsion_atom_site_label_4
_geom_torsion
_geom_torsion_site_symmetry_1
_geom_torsion_site_symmetry_2
_geom_torsion_site_symmetry_3
_geom_torsion_site_symmetry_4
_geom_torsion_publ_flag
Br17 C14 C15 C16 178.6(2) . . . . ?
O28 C10 C9 N18 -38.4(4) . . . . ?
O28 C10 C9 C19 74.3(3) . . . . ?
O28 C10 C9 C8 -162.0(3) . . . . ?
N1 C10 C9 N18 145.7(2) . . . . ?
N1 C10 C9 C19 -101.6(3) . . . . ?
N1 C10 C9 C8 22.1(4) . . . . ?
N1 C11 C12 C13 180.0(3) . . . . ?
N1 C11 C16 C15 -179.2(3) . . . . ?
N18 C9 C19 C24 -0.8(3) . . . . ?
N18 C9 C19 C20 179.4(3) . . . . ?
N18 C9 C8 C3 -143.1(3) . . . . ?
N18 C9 C8 C7 40.7(4) . . . . ?
N18 C25 C24 C19 0.4(3) . . . . ?
N18 C25 C24 C23 179.3(3) . . . . ?
C10 N1 C11 C12 -103.0(3) . . . . ?
C10 N1 C11 C16 76.4(3) . . . . ?
C10 N1 C2 O27 177.4(3) . . . . ?
C10 N1 C2 C3 -6.0(4) . . . . ?
C10 C9 C19 C24 -115.6(2) . . . . ?
C10 C9 C19 C20 64.5(4) . . . . ?
C10 C9 C8 C3 -20.9(4) . . . . ?
C10 C9 C8 C7 162.9(3) . . . . ?
C9 N18 C25 C24 -0.9(3) . . . . ?
C9 N18 C25 C26 177.7(3) . . . . ?
C9 C19 C24 C25 0.3(3) . . . . ?
C9 C19 C24 C23 -178.8(3) . . . . ?
C9 C19 C20 C21 179.9(3) . . . . ?
C9 C8 C7 C6 177.4(3) . . . . ?
C19 C9 C8 C3 100.9(3) . . . . ?
C19 C9 C8 C7 -75.3(4) . . . . ?
C19 C24 C23 C22 -1.6(4) . . . . ?
C19 C20 C21 C22 -0.7(5) . . . . ?
C25 N18 C9 C10 115.5(2) . . . . ?
C25 N18 C9 C19 1.0(3) . . . . ?
C25 N18 C9 C8 -118.7(3) . . . . ?
C25 C24 C23 C22 179.6(3) . . . . ?
C24 C19 C20 C21 0.1(4) . . . . ?
C24 C23 C22 C21 1.0(5) . . . . ?
C13 C14 C15 C16 0.7(5) . . . . ?
C3 C8 C7 C6 1.1(5) . . . . ?
C3 C4 C5 C6 0.7(6) . . . . ?
C23 C22 C21 C20 0.1(5) . . . . ?
C8 C9 C19 C24 118.6(2) . . . . ?
C8 C9 C19 C20 -61.2(4) . . . . ?
C8 C3 C2 N1 7.8(4) . . . . ?
C8 C3 C2 O27 -175.8(3) . . . . ?
C8 C3 C4 C5 -2.1(5) . . . . ?
C8 C7 C6 C5 -2.5(6) . . . . ?
C20 C19 C24 C25 -179.9(3) . . . . ?
C20 C19 C24 C23 1.1(4) . . . . ?
C11 N1 C10 O28 -4.8(4) . . . . ?
C11 N1 C10 C9 171.1(2) . . . . ?
C11 N1 C2 O27 -3.1(4) . . . . ?
C11 N1 C2 C3 173.4(2) . . . . ?
C26 C25 C24 C19 -178.2(3) . . . . ?
C26 C25 C24 C23 0.7(5) . . . . ?
C2 N1 C10 O28 174.6(3) . . . . ?
C2 N1 C10 C9 -9.4(4) . . . . ?
C2 N1 C11 C12 77.5(3) . . . . ?
C2 N1 C11 C16 -103.1(3) . . . . ?
C2 C3 C8 C9 6.3(4) . . . . ?
C2 C3 C8 C7 -177.4(3) . . . . ?
C2 C3 C4 C5 176.5(3) . . . . ?
C14 C13 C12 C11 -0.7(5) . . . . ?
C14 C15 C16 C11 -0.8(5) . . . . ?
C12 C13 C14 Br17 -177.9(2) . . . . ?
C12 C13 C14 C15 0.0(5) . . . . ?
C12 C11 C16 C15 0.2(5) . . . . ?
C16 C11 C12 C13 0.6(4) . . . . ?
C4 C3 C8 C9 -175.1(3) . . . . ?
C4 C3 C8 C7 1.2(5) . . . . ?
C4 C3 C2 N1 -170.8(3) . . . . ?
C4 C3 C2 O27 5.6(5) . . . . ?
C4 C5 C6 C7 1.6(7) . . . . ?
